data_7029287
loop_
_publ_author_name
'Wrackmeyer, Bernd'
'Klimkina, Elena V.'
'Milius, Wolfgang'

_publ_section_title
;
 1,3,2-Dithiaphospholanes with an annelated
 1,2-dicarba-closo-dodecaborane(12) unit: formation and reactivity.
;
_journal_issue 13
_journal_name_full 'Dalton transactions (Cambridge, England : 2003)'
_journal_page_first 5021
_journal_page_last 5043
_journal_paper_doi 10.1039/c3dt52753k
_journal_volume 43
_journal_year 2014
_chemical_formula_sum 'C6 H19 B10 P S3'
_chemical_formula_weight 326.46
_chemical_name_systematic
; 
 ? 
;
_space_group_IT_number 61
_symmetry_cell_setting orthorhombic
_symmetry_space_group_name_Hall '-P 2ac 2ab'
_symmetry_space_group_name_H-M 'P b c a'
_atom_sites_solution_hydrogens geom
_atom_sites_solution_primary direct
_atom_sites_solution_secondary difmap
_audit_creation_method SHELXL-97
_cell_angle_alpha 90.00
_cell_angle_beta 90.00
_cell_angle_gamma 90.00
_cell_formula_units_Z 8
_cell_length_a 13.237(3)
_cell_length_b 13.950(3)
_cell_length_c 18.147(4)
_cell_measurement_temperature 133(2)
_cell_volume 3351.0(13)
_computing_cell_refinement 'STOE CELL'
_computing_data_collection 'STOE IPDS II'
_computing_data_reduction 'STOE X-RED'
_computing_molecular_graphics 'Bruker SHELXTL'
_computing_publication_material 'Bruker SHELXTL'
_computing_structure_refinement 'SHELXL-97 (Sheldrick, 1997)'
_computing_structure_solution 'SHELXS-97 (Sheldrick, 1990)'
_diffrn_ambient_temperature 133(2)
_diffrn_measured_fraction_theta_full 0.969
_diffrn_measured_fraction_theta_max 0.969
_diffrn_measurement_device_type 'STOE IPDS II'
_diffrn_measurement_method 'phi and omega scans'
_diffrn_radiation_monochromator graphite
_diffrn_radiation_source 'fine-focus sealed tube'
_diffrn_radiation_type MoK\a
_diffrn_radiation_wavelength 0.71073
_diffrn_reflns_av_R_equivalents 0.0879
_diffrn_reflns_av_sigmaI/netI 0.0738
_diffrn_reflns_limit_h_max 16
_diffrn_reflns_limit_h_min -15
_diffrn_reflns_limit_k_max 16
_diffrn_reflns_limit_k_min -16
_diffrn_reflns_limit_l_max 22
_diffrn_reflns_limit_l_min -19
_diffrn_reflns_number 15337
_diffrn_reflns_theta_full 25.64
_diffrn_reflns_theta_max 25.64
_diffrn_reflns_theta_min 2.24
_exptl_absorpt_coefficient_mu 0.514
_exptl_absorpt_correction_type none
_exptl_crystal_colour colourless
_exptl_crystal_density_diffrn 1.294
_exptl_crystal_density_method 'not measured'
_exptl_crystal_description prism
_exptl_crystal_F_000 1344
_exptl_crystal_size_max 0.17
_exptl_crystal_size_mid 0.14
_exptl_crystal_size_min 0.12
_refine_diff_density_max 0.563
_refine_diff_density_min -0.463
_refine_diff_density_rms 0.085
_refine_ls_extinction_method none
_refine_ls_goodness_of_fit_ref 1.150
_refine_ls_hydrogen_treatment mixed
_refine_ls_matrix_type full
_refine_ls_number_parameters 181
_refine_ls_number_reflns 3070
_refine_ls_number_restraints 0
_refine_ls_restrained_S_all 1.150
_refine_ls_R_factor_all 0.1125
_refine_ls_R_factor_gt 0.0717
_refine_ls_shift/su_max 0.000
_refine_ls_shift/su_mean 0.000
_refine_ls_structure_factor_coef Fsqd
_refine_ls_weighting_details 'calc w=1/[\s^2^(Fo^2^)+(0.0606P)^2^+0.0000P] where P=(Fo^2^+2Fc^2^)/3'
_refine_ls_weighting_scheme calc
_refine_ls_wR_factor_gt 0.1270
_refine_ls_wR_factor_ref 0.1391
_reflns_number_gt 2204
_reflns_number_total 3070
_reflns_threshold_expression >2sigma(I)
_cod_data_source_file c3dt52753k.txt
_cod_data_source_block lena93a
_cod_depositor_comments
;
The following automatic conversions were performed:

'_symmetry_cell_setting' value 'Orthorhombic' changed to
'orthorhombic' according to
/usr/data/users/saulius/crontab/automatic-downloads/current/RSC/lib/dictionaries/cif_core.dic
dictionary named 'cif_core.dic' version 2.4.2 from 2011-04-26.

Automatic conversion script
Id: cif_fix_values 2281 2013-09-26 08:29:07Z andrius 
;
_cod_original_cell_volume 3351.0(12)
_cod_original_sg_symbol_H-M Pbca
_cod_database_code 7029287

loop_
_symmetry_equiv_pos_as_xyz
'x, y, z'
'-x+1/2, -y, z+1/2'
'-x, y+1/2, -z+1/2'
'x+1/2, -y+1/2, -z'
'-x, -y, -z'
'x-1/2, y, -z-1/2'
'x, -y-1/2, z-1/2'
'-x-1/2, y-1/2, z'

loop_
_atom_site_label
_atom_site_type_symbol
_atom_site_fract_x
_atom_site_fract_y
_atom_site_fract_z
_atom_site_U_iso_or_equiv
_atom_site_adp_type
_atom_site_occupancy
_atom_site_symmetry_multiplicity
_atom_site_calc_flag
_atom_site_refinement_flags
S1 S 0.94647(9) 0.02846(7) 0.41317(6) 0.0241(3) Uani 1 1 d .
S2 S 0.83429(9) 0.16588(7) 0.29326(7) 0.0235(3) Uani 1 1 d .
S3 S 1.09659(9) 0.14925(8) 0.28971(7) 0.0277(3) Uani 1 1 d .
P P 0.96976(9) 0.08310(7) 0.30468(6) 0.0199(3) Uani 1 1 d .
C1 C 0.8697(3) 0.1223(3) 0.4489(3) 0.0203(10) Uani 1 1 d .
C2 C 0.8113(3) 0.1908(3) 0.3881(3) 0.0218(10) Uani 1 1 d .
B3 B 0.7402(4) 0.1058(4) 0.4361(3) 0.0262(12) Uani 1 1 d .
HB3 H 0.7051 0.0418 0.4117 0.031 Uiso 1 1 calc R
B4 B 0.7965(5) 0.1037(4) 0.5244(3) 0.0297(13) Uani 1 1 d .
HB4 H 0.7980 0.0375 0.5574 0.036 Uiso 1 1 calc R
B5 B 0.8986(5) 0.1867(4) 0.5267(3) 0.0292(13) Uani 1 1 d .
HB5 H 0.9654 0.1742 0.5615 0.035 Uiso 1 1 calc R
B6 B 0.9098(4) 0.2406(3) 0.4380(3) 0.0237(12) Uani 1 1 d .
HB6 H 0.9830 0.2624 0.4147 0.028 Uiso 1 1 calc R
B7 B 0.6930(4) 0.2223(4) 0.4183(3) 0.0277(13) Uani 1 1 d .
HB7 H 0.6271 0.2336 0.3825 0.033 Uiso 1 1 calc R
B8 B 0.6832(5) 0.1696(4) 0.5074(3) 0.0345(14) Uani 1 1 d .
HB8 H 0.6100 0.1476 0.5304 0.041 Uiso 1 1 calc R
B9 B 0.7812(5) 0.2194(4) 0.5644(3) 0.0331(14) Uani 1 1 d .
HB9 H 0.7710 0.2290 0.6242 0.040 Uiso 1 1 calc R
B10 B 0.8503(5) 0.3029(4) 0.5103(3) 0.0315(14) Uani 1 1 d .
HB10 H 0.8848 0.3670 0.5351 0.038 Uiso 1 1 calc R
B11 B 0.7980(4) 0.3052(3) 0.4203(3) 0.0245(12) Uani 1 1 d .
HB11 H 0.7990 0.3698 0.3855 0.029 Uiso 1 1 calc R
B12 B 0.7178(5) 0.2938(4) 0.4981(3) 0.0315(14) Uani 1 1 d .
HB12 H 0.6666 0.3521 0.5146 0.038 Uiso 1 1 calc R
C3 C 0.9495(4) -0.0215(3) 0.2433(3) 0.0252(10) Uani 1 1 d .
C4 C 0.8471(4) -0.0690(3) 0.2562(3) 0.0416(14) Uani 1 1 d .
H4A H 0.8398 -0.1226 0.2235 0.062 Uiso 1 1 calc R
H4B H 0.7942 -0.0235 0.2469 0.062 Uiso 1 1 calc R
H4C H 0.8429 -0.0907 0.3063 0.062 Uiso 1 1 calc R
C5 C 1.0350(5) -0.0930(4) 0.2579(3) 0.0449(14) Uani 1 1 d .
H5A H 1.0266 -0.1480 0.2268 0.067 Uiso 1 1 calc R
H5B H 1.0333 -0.1125 0.3086 0.067 Uiso 1 1 calc R
H5C H 1.0988 -0.0631 0.2474 0.067 Uiso 1 1 calc R
C6 C 0.9548(6) 0.0164(4) 0.1643(3) 0.0549(17) Uani 1 1 d .
H6A H 0.9448 -0.0356 0.1304 0.082 Uiso 1 1 calc R
H6B H 1.0198 0.0449 0.1559 0.082 Uiso 1 1 calc R
H6C H 0.9030 0.0637 0.1571 0.082 Uiso 1 1 calc R

loop_
_atom_site_aniso_label
_atom_site_aniso_U_11
_atom_site_aniso_U_22
_atom_site_aniso_U_33
_atom_site_aniso_U_23
_atom_site_aniso_U_13
_atom_site_aniso_U_12
S1 0.0287(7) 0.0234(5) 0.0203(6) 0.0031(4) 0.0041(6) 0.0100(5)
S2 0.0254(6) 0.0249(5) 0.0202(6) -0.0001(5) -0.0037(6) 0.0036(4)
S3 0.0205(6) 0.0317(6) 0.0309(7) -0.0014(5) 0.0050(6) -0.0097(5)
P 0.0194(6) 0.0221(5) 0.0182(6) 0.0009(4) 0.0010(6) -0.0003(4)
C1 0.023(2) 0.019(2) 0.019(2) 0.0036(17) 0.000(2) 0.0045(17)
C2 0.023(3) 0.020(2) 0.022(2) 0.0011(18) -0.004(2) 0.0022(18)
B3 0.026(3) 0.022(2) 0.030(3) 0.000(2) 0.007(3) -0.001(2)
B4 0.036(3) 0.030(3) 0.024(3) 0.003(2) 0.010(3) 0.011(2)
B5 0.036(3) 0.033(3) 0.019(3) -0.005(2) -0.006(3) 0.014(2)
B6 0.028(3) 0.017(2) 0.026(3) -0.001(2) -0.008(3) -0.002(2)
B7 0.019(3) 0.027(3) 0.038(3) -0.003(2) 0.004(3) 0.004(2)
B8 0.035(4) 0.029(3) 0.039(3) 0.000(2) 0.018(3) 0.004(2)
B9 0.041(4) 0.035(3) 0.024(3) -0.001(2) 0.005(3) 0.007(3)
B10 0.043(4) 0.027(3) 0.025(3) -0.006(2) -0.007(3) 0.007(2)
B11 0.026(3) 0.017(2) 0.030(3) -0.004(2) 0.000(3) 0.005(2)
B12 0.037(3) 0.024(2) 0.033(3) -0.006(2) 0.005(3) 0.011(2)
C3 0.028(3) 0.0203(19) 0.028(2) -0.0076(19) 0.003(2) -0.0010(19)
C4 0.050(4) 0.028(2) 0.048(3) -0.013(2) 0.003(3) -0.007(2)
C5 0.045(3) 0.036(3) 0.054(4) -0.016(3) 0.001(3) 0.013(3)
C6 0.086(5) 0.053(3) 0.026(3) -0.005(3) 0.000(4) -0.013(4)

loop_
_atom_type_symbol
_atom_type_description
_atom_type_scat_dispersion_real
_atom_type_scat_dispersion_imag
_atom_type_scat_source
C C 0.0033 0.0016 'International Tables Vol C Tables 4.2.6.8 and 6.1.1.4'
H H 0.0000 0.0000 'International Tables Vol C Tables 4.2.6.8 and 6.1.1.4'
B B 0.0013 0.0007 'International Tables Vol C Tables 4.2.6.8 and 6.1.1.4'
P P 0.1023 0.0942 'International Tables Vol C Tables 4.2.6.8 and 6.1.1.4'
S S 0.1246 0.1234 'International Tables Vol C Tables 4.2.6.8 and 6.1.1.4'

loop_
_geom_angle_atom_site_label_1
_geom_angle_atom_site_label_2
_geom_angle_atom_site_label_3
_geom_angle
C1 S1 P 98.96(15)
C2 S2 P 98.90(15)
C3 P S3 114.60(16)
C3 P S1 104.60(16)
S3 P S1 115.17(7)
C3 P S2 104.17(16)
S3 P S2 117.10(7)
S1 P S2 99.26(6)
C2 C1 B4 111.2(4)
C2 C1 B5 110.6(3)
B4 C1 B5 62.8(3)
C2 C1 B6 61.3(3)
B4 C1 B6 114.2(4)
B5 C1 B6 62.0(3)
C2 C1 B3 61.8(3)
B4 C1 B3 61.8(3)
B5 C1 B3 113.4(4)
B6 C1 B3 114.1(3)
C2 C1 S1 116.7(3)
B4 C1 S1 120.4(3)
B5 C1 S1 123.8(3)
B6 C1 S1 118.7(3)
B3 C1 S1 114.5(3)
C1 C2 B11 111.1(4)
C1 C2 B7 111.2(4)
B11 C2 B7 63.8(3)
C1 C2 B6 62.0(3)
B11 C2 B6 61.6(3)
B7 C2 B6 114.7(4)
C1 C2 B3 61.7(3)
B11 C2 B3 114.1(4)
B7 C2 B3 61.5(3)
B6 C2 B3 114.6(4)
C1 C2 S2 116.9(3)
B11 C2 S2 122.1(3)
B7 C2 S2 121.0(3)
B6 C2 S2 117.0(3)
B3 C2 S2 116.2(3)
B8 B3 C1 105.0(4)
B8 B3 C2 104.9(4)
C1 B3 C2 56.5(3)
B8 B3 B4 61.2(3)
C1 B3 B4 57.8(3)
C2 B3 B4 103.7(4)
B8 B3 B7 60.9(3)
C1 B3 B7 104.5(3)
C2 B3 B7 58.4(3)
B4 B3 B7 109.2(4)
C1 B4 B3 60.4(3)
C1 B4 B5 59.1(3)
B3 B4 B5 109.3(4)
C1 B4 B9 104.8(4)
B3 B4 B9 107.8(4)
B5 B4 B9 59.2(3)
C1 B4 B8 105.1(4)
B3 B4 B8 58.7(3)
B5 B4 B8 107.8(4)
B9 B4 B8 60.5(3)
C1 B5 B9 105.0(4)
C1 B5 B10 105.1(4)
B9 B5 B10 60.5(3)
C1 B5 B4 58.1(3)
B9 B5 B4 60.5(3)
B10 B5 B4 108.5(4)
C1 B5 B6 59.7(3)
B9 B5 B6 108.4(4)
B10 B5 B6 59.4(3)
B4 B5 B6 108.4(4)
C2 B6 C1 56.7(3)
C2 B6 B10 104.5(4)
C1 B6 B10 104.3(4)
C2 B6 B11 58.5(3)
C1 B6 B11 104.4(4)
B10 B6 B11 60.5(3)
C2 B6 B5 103.9(4)
C1 B6 B5 58.2(3)
B10 B6 B5 59.9(3)
B11 B6 B5 108.1(4)
C2 B7 B3 60.1(3)
C2 B7 B8 104.6(4)
B3 B7 B8 58.8(3)
C2 B7 B12 103.5(4)
B3 B7 B12 107.5(4)
B8 B7 B12 60.6(3)
C2 B7 B11 57.9(3)
B3 B7 B11 108.2(4)
B8 B7 B11 107.5(4)
B12 B7 B11 59.1(3)
B3 B8 B7 60.3(3)
B3 B8 B4 60.1(3)
B7 B8 B4 107.9(4)
B3 B8 B9 108.2(4)
B7 B8 B9 108.1(4)
B4 B8 B9 59.6(3)
B3 B8 B12 108.1(4)
B7 B8 B12 59.9(3)
B4 B8 B12 107.4(4)
B9 B8 B12 60.0(3)
B5 B9 B10 60.0(3)
B5 B9 B4 60.4(3)
B10 B9 B4 108.1(4)
B5 B9 B12 107.6(4)
B10 B9 B12 59.4(3)
B4 B9 B12 107.6(4)
B5 B9 B8 108.3(4)
B10 B9 B8 107.8(4)
B4 B9 B8 59.9(3)
B12 B9 B8 60.1(3)
B6 B10 B5 60.7(3)
B6 B10 B12 108.3(4)
B5 B10 B12 108.3(4)
B6 B10 B11 59.8(3)
B5 B10 B11 108.2(4)
B12 B10 B11 60.0(3)
B6 B10 B9 108.6(4)
B5 B10 B9 59.4(3)
B12 B10 B9 60.9(4)
B11 B10 B9 108.7(4)
C2 B11 B6 59.8(3)
C2 B11 B12 104.5(4)
B6 B11 B12 108.2(4)
C2 B11 B10 105.0(4)
B6 B11 B10 59.7(3)
B12 B11 B10 60.0(3)
C2 B11 B7 58.3(3)
B6 B11 B7 108.8(3)
B12 B11 B7 59.9(3)
B10 B11 B7 107.9(4)
B10 B12 B11 60.0(3)
B10 B12 B7 108.8(4)
B11 B12 B7 61.0(3)
B10 B12 B9 59.7(3)
B11 B12 B9 107.8(4)
B7 B12 B9 107.8(4)
B10 B12 B8 108.0(4)
B11 B12 B8 108.3(4)
B7 B12 B8 59.5(3)
B9 B12 B8 60.0(3)
C4 C3 C6 109.5(5)
C4 C3 C5 110.3(4)
C6 C3 C5 110.7(5)
C4 C3 P 112.2(3)
C6 C3 P 106.5(3)
C5 C3 P 107.6(3)

loop_
_geom_bond_atom_site_label_1
_geom_bond_atom_site_label_2
_geom_bond_distance
S1 C1 1.780(4)
S1 P 2.1335(16)
S2 C2 1.782(5)
S2 P 2.1429(17)
S3 P 1.9349(16)
P C3 1.855(4)
C1 C2 1.652(6)
C1 B4 1.698(7)
C1 B5 1.717(7)
C1 B6 1.744(6)
C1 B3 1.745(7)
C2 B11 1.708(6)
C2 B7 1.716(7)
C2 B6 1.732(7)
C2 B3 1.747(7)
B3 B8 1.743(8)
B3 B4 1.768(8)
B3 B7 1.770(7)
B4 B5 1.780(9)
B4 B9 1.782(8)
B4 B8 1.786(8)
B5 B9 1.758(9)
B5 B10 1.769(7)
B5 B6 1.784(8)
B6 B10 1.760(8)
B6 B11 1.762(7)
B7 B8 1.781(9)
B7 B12 1.788(8)
B7 B11 1.808(8)
B8 B9 1.798(9)
B8 B12 1.800(8)
B9 B10 1.778(9)
B9 B12 1.798(8)
B10 B12 1.772(9)
B10 B11 1.774(8)
B11 B12 1.773(8)
C3 C4 1.527(7)
C3 C6 1.530(7)
C3 C5 1.531(7)

loop_
_geom_torsion_atom_site_label_1
_geom_torsion_atom_site_label_2
_geom_torsion_atom_site_label_3
_geom_torsion_atom_site_label_4
_geom_torsion
C1 S1 P C3 -135.0(2)
C1 S1 P S3 98.33(17)
C1 S1 P S2 -27.58(17)
C2 S2 P C3 134.5(2)
C2 S2 P S3 -97.84(16)
C2 S2 P S1 26.73(15)
P S1 C1 C2 20.7(3)
P S1 C1 B4 160.5(3)
P S1 C1 B5 -123.6(4)
P S1 C1 B6 -49.6(3)
P S1 C1 B3 90.1(3)
B4 C1 C2 B11 68.3(5)
B5 C1 C2 B11 0.5(5)
B6 C1 C2 B11 -38.5(4)
B3 C1 C2 B11 106.8(4)
S1 C1 C2 B11 -148.3(3)
B4 C1 C2 B7 -0.7(5)
B5 C1 C2 B7 -68.5(5)
B6 C1 C2 B7 -107.5(4)
B3 C1 C2 B7 37.8(3)
S1 C1 C2 B7 142.7(3)
B4 C1 C2 B6 106.8(4)
B5 C1 C2 B6 39.0(4)
B3 C1 C2 B6 145.3(4)
S1 C1 C2 B6 -109.7(4)
B4 C1 C2 B3 -38.5(4)
B5 C1 C2 B3 -106.3(4)
B6 C1 C2 B3 -145.3(4)
S1 C1 C2 B3 104.9(4)
B4 C1 C2 S2 -145.3(3)
B5 C1 C2 S2 146.9(3)
B6 C1 C2 S2 107.9(4)
B3 C1 C2 S2 -106.8(3)
S1 C1 C2 S2 -1.8(5)
P S2 C2 C1 -18.0(3)
P S2 C2 B11 124.5(3)
P S2 C2 B7 -158.9(3)
P S2 C2 B6 52.6(3)
P S2 C2 B3 -88.0(3)
C2 C1 B3 B8 -98.1(4)
B4 C1 B3 B8 40.7(3)
B5 C1 B3 B8 3.5(5)
B6 C1 B3 B8 -65.0(5)
S1 C1 B3 B8 153.4(3)
B4 C1 B3 C2 138.8(4)
B5 C1 B3 C2 101.7(4)
B6 C1 B3 C2 33.1(4)
S1 C1 B3 C2 -108.4(3)
C2 C1 B3 B4 -138.8(4)
B5 C1 B3 B4 -37.1(4)
B6 C1 B3 B4 -105.7(4)
S1 C1 B3 B4 112.8(3)
C2 C1 B3 B7 -34.9(3)
B4 C1 B3 B7 103.9(4)
B5 C1 B3 B7 66.8(5)
B6 C1 B3 B7 -1.8(5)
S1 C1 B3 B7 -143.4(3)
C1 C2 B3 B8 98.3(4)
B11 C2 B3 B8 -3.6(5)
B7 C2 B3 B8 -41.1(4)
B6 C2 B3 B8 64.8(5)
S2 C2 B3 B8 -153.7(4)
B11 C2 B3 C1 -102.0(4)
B7 C2 B3 C1 -139.4(4)
B6 C2 B3 C1 -33.6(3)
S2 C2 B3 C1 107.9(3)
C1 C2 B3 B4 35.0(3)
B11 C2 B3 B4 -66.9(4)
B7 C2 B3 B4 -104.4(4)
B6 C2 B3 B4 1.5(5)
S2 C2 B3 B4 142.9(3)
C1 C2 B3 B7 139.4(4)
B11 C2 B3 B7 37.4(4)
B6 C2 B3 B7 105.9(4)
S2 C2 B3 B7 -112.7(4)
C2 C1 B4 B3 38.5(3)
B5 C1 B4 B3 141.5(4)
B6 C1 B4 B3 105.5(4)
S1 C1 B4 B3 -103.4(4)
C2 C1 B4 B5 -103.0(4)
B6 C1 B4 B5 -36.0(4)
B3 C1 B4 B5 -141.5(4)
S1 C1 B4 B5 115.1(4)
C2 C1 B4 B9 -63.9(5)
B5 C1 B4 B9 39.1(4)
B6 C1 B4 B9 3.1(5)
B3 C1 B4 B9 -102.4(4)
S1 C1 B4 B9 154.3(3)
C2 C1 B4 B8 -1.0(5)
B5 C1 B4 B8 102.0(4)
B6 C1 B4 B8 66.0(5)
B3 C1 B4 B8 -39.5(4)
S1 C1 B4 B8 -142.9(4)
B8 B3 B4 C1 -134.1(4)
C2 B3 B4 C1 -34.4(3)
B7 B3 B4 C1 -95.3(4)
B8 B3 B4 B5 -99.6(4)
C1 B3 B4 B5 34.5(3)
C2 B3 B4 B5 0.0(5)
B7 B3 B4 B5 -60.9(5)
B8 B3 B4 B9 -36.9(4)
C1 B3 B4 B9 97.2(4)
C2 B3 B4 B9 62.8(5)
B7 B3 B4 B9 1.9(5)
C1 B3 B4 B8 134.1(4)
C2 B3 B4 B8 99.7(4)
B7 B3 B4 B8 38.7(4)
C2 C1 B5 B9 64.1(5)
B4 C1 B5 B9 -39.8(4)
B6 C1 B5 B9 102.8(4)
B3 C1 B5 B9 -3.1(5)
S1 C1 B5 B9 -149.8(3)
C2 C1 B5 B10 1.2(5)
B4 C1 B5 B10 -102.7(4)
B6 C1 B5 B10 39.9(4)
B3 C1 B5 B10 -66.0(5)
S1 C1 B5 B10 147.3(4)
C2 C1 B5 B4 103.9(4)
B6 C1 B5 B4 142.6(4)
B3 C1 B5 B4 36.7(3)
S1 C1 B5 B4 -110.0(4)
C2 C1 B5 B6 -38.7(4)
B4 C1 B5 B6 -142.6(4)
B3 C1 B5 B6 -105.9(4)
S1 C1 B5 B6 107.4(4)
B3 B4 B5 C1 -35.0(3)
B9 B4 B5 C1 -134.7(4)
B8 B4 B5 C1 -97.3(4)
C1 B4 B5 B9 134.7(4)
B3 B4 B5 B9 99.7(4)
B8 B4 B5 B9 37.4(4)
C1 B4 B5 B10 96.5(4)
B3 B4 B5 B10 61.5(5)
B9 B4 B5 B10 -38.2(4)
B8 B4 B5 B10 -0.7(5)
C1 B4 B5 B6 33.5(3)
B3 B4 B5 B6 -1.4(5)
B9 B4 B5 B6 -101.2(4)
B8 B4 B5 B6 -63.7(5)
B11 C2 B6 C1 138.6(4)
B7 C2 B6 C1 101.9(4)
B3 C2 B6 C1 33.4(3)
S2 C2 B6 C1 -107.7(3)
C1 C2 B6 B10 -97.7(4)
B11 C2 B6 B10 40.9(3)
B7 C2 B6 B10 4.1(5)
B3 C2 B6 B10 -64.3(4)
S2 C2 B6 B10 154.6(3)
C1 C2 B6 B11 -138.6(4)
B7 C2 B6 B11 -36.8(4)
B3 C2 B6 B11 -105.2(4)
S2 C2 B6 B11 113.7(4)
C1 C2 B6 B5 -35.8(3)
B11 C2 B6 B5 102.9(4)
B7 C2 B6 B5 66.1(4)
B3 C2 B6 B5 -2.3(5)
S2 C2 B6 B5 -143.4(3)
B4 C1 B6 C2 -101.8(4)
B5 C1 B6 C2 -138.1(4)
B3 C1 B6 C2 -33.3(4)
S1 C1 B6 C2 106.5(4)
C2 C1 B6 B10 98.2(4)
B4 C1 B6 B10 -3.6(5)
B5 C1 B6 B10 -39.9(4)
B3 C1 B6 B10 64.9(5)
S1 C1 B6 B10 -155.3(3)
C2 C1 B6 B11 35.6(3)
B4 C1 B6 B11 -66.2(5)
B5 C1 B6 B11 -102.6(4)
B3 C1 B6 B11 2.2(5)
S1 C1 B6 B11 142.1(3)
C2 C1 B6 B5 138.1(4)
B4 C1 B6 B5 36.3(4)
B3 C1 B6 B5 104.8(4)
S1 C1 B6 B5 -115.3(4)
C1 B5 B6 C2 35.1(3)
B9 B5 B6 C2 -61.9(4)
B10 B5 B6 C2 -98.9(4)
B4 B5 B6 C2 2.2(5)
B9 B5 B6 C1 -97.0(4)
B10 B5 B6 C1 -134.0(4)
B4 B5 B6 C1 -32.9(3)
C1 B5 B6 B10 134.0(4)
B9 B5 B6 B10 37.0(4)
B4 B5 B6 B10 101.1(4)
C1 B5 B6 B11 96.1(4)
B9 B5 B6 B11 -0.9(5)
B10 B5 B6 B11 -37.9(4)
B4 B5 B6 B11 63.2(4)
C1 C2 B7 B3 -37.9(4)
B11 C2 B7 B3 -141.8(4)
B6 C2 B7 B3 -105.8(4)
S2 C2 B7 B3 105.0(4)
C1 C2 B7 B8 2.0(5)
B11 C2 B7 B8 -101.8(4)
B6 C2 B7 B8 -65.9(5)
B3 C2 B7 B8 39.9(4)
S2 C2 B7 B8 145.0(3)
C1 C2 B7 B12 64.7(4)
B11 C2 B7 B12 -39.2(3)
B6 C2 B7 B12 -3.2(5)
B3 C2 B7 B12 102.6(4)
S2 C2 B7 B12 -152.4(3)
C1 C2 B7 B11 103.9(4)
B6 C2 B7 B11 36.0(4)
B3 C2 B7 B11 141.8(4)
S2 C2 B7 B11 -113.2(4)
B8 B3 B7 C2 133.4(4)
C1 B3 B7 C2 34.1(3)
B4 B3 B7 C2 94.6(4)
C1 B3 B7 B8 -99.3(4)
C2 B3 B7 B8 -133.4(4)
B4 B3 B7 B8 -38.8(4)
B8 B3 B7 B12 37.6(4)
C1 B3 B7 B12 -61.8(5)
C2 B3 B7 B12 -95.8(4)
B4 B3 B7 B12 -1.3(5)
B8 B3 B7 B11 99.9(5)
C1 B3 B7 B11 0.6(5)
C2 B3 B7 B11 -33.5(3)
B4 B3 B7 B11 61.1(5)
C1 B3 B8 B7 98.5(4)
C2 B3 B8 B7 39.8(4)
B4 B3 B8 B7 137.5(4)
C1 B3 B8 B4 -39.0(3)
C2 B3 B8 B4 -97.6(4)
B7 B3 B8 B4 -137.5(4)
C1 B3 B8 B9 -2.4(5)
C2 B3 B8 B9 -61.1(5)
B4 B3 B8 B9 36.6(4)
B7 B3 B8 B9 -100.9(4)
C1 B3 B8 B12 61.0(5)
C2 B3 B8 B12 2.4(5)
B4 B3 B8 B12 100.0(5)
B7 B3 B8 B12 -37.4(4)
C2 B7 B8 B3 -40.6(4)
B12 B7 B8 B3 -138.1(4)
B11 B7 B8 B3 -101.0(4)
C2 B7 B8 B4 -2.6(5)
B3 B7 B8 B4 38.0(4)
B12 B7 B8 B4 -100.1(5)
B11 B7 B8 B4 -63.0(5)
C2 B7 B8 B9 60.5(4)
B3 B7 B8 B9 101.1(4)
B12 B7 B8 B9 -37.1(4)
B11 B7 B8 B9 0.0(5)
C2 B7 B8 B12 97.5(4)
B3 B7 B8 B12 138.1(4)
B11 B7 B8 B12 37.1(4)
C1 B4 B8 B3 40.3(4)
B5 B4 B8 B3 102.2(4)
B9 B4 B8 B3 139.0(4)
C1 B4 B8 B7 2.2(5)
B3 B4 B8 B7 -38.1(4)
B5 B4 B8 B7 64.1(5)
B9 B4 B8 B7 100.9(4)
C1 B4 B8 B9 -98.7(4)
B3 B4 B8 B9 -139.0(4)
B5 B4 B8 B9 -36.8(4)
C1 B4 B8 B12 -61.0(5)
B3 B4 B8 B12 -101.3(4)
B5 B4 B8 B12 0.8(5)
B9 B4 B8 B12 37.7(4)
C1 B5 B9 B10 -99.1(4)
B4 B5 B9 B10 -137.7(4)
B6 B5 B9 B10 -36.5(4)
C1 B5 B9 B4 38.6(3)
B10 B5 B9 B4 137.7(4)
B6 B5 B9 B4 101.2(4)
C1 B5 B9 B12 -62.1(5)
B10 B5 B9 B12 37.0(4)
B4 B5 B9 B12 -100.7(4)
B6 B5 B9 B12 0.5(5)
C1 B5 B9 B8 1.4(5)
B10 B5 B9 B8 100.5(4)
B4 B5 B9 B8 -37.2(4)
B6 B5 B9 B8 63.9(5)
C1 B4 B9 B5 -39.1(4)
B3 B4 B9 B5 -102.3(4)
B8 B4 B9 B5 -138.3(4)
C1 B4 B9 B10 -1.3(5)
B3 B4 B9 B10 -64.4(5)
B5 B4 B9 B10 37.8(4)
B8 B4 B9 B10 -100.5(5)
C1 B4 B9 B12 61.5(5)
B3 B4 B9 B12 -1.7(5)
B5 B4 B9 B12 100.6(5)
B8 B4 B9 B12 -37.8(4)
C1 B4 B9 B8 99.2(4)
B3 B4 B9 B8 36.1(4)
B5 B4 B9 B8 138.3(4)
B3 B8 B9 B5 0.7(5)
B7 B8 B9 B5 -63.1(5)
B4 B8 B9 B5 37.5(4)
B12 B8 B9 B5 -100.2(4)
B3 B8 B9 B10 64.2(5)
B7 B8 B9 B10 0.3(5)
B4 B8 B9 B10 100.9(4)
B12 B8 B9 B10 -36.7(4)
B3 B8 B9 B4 -36.8(4)
B7 B8 B9 B4 -100.6(4)
B12 B8 B9 B4 -137.7(4)
B3 B8 B9 B12 100.9(4)
B7 B8 B9 B12 37.0(4)
B4 B8 B9 B12 137.7(4)
C2 B6 B10 B5 97.9(4)
C1 B6 B10 B5 39.1(4)
B11 B6 B10 B5 137.8(4)
C2 B6 B10 B12 -3.2(5)
C1 B6 B10 B12 -62.0(5)
B11 B6 B10 B12 36.7(4)
B5 B6 B10 B12 -101.1(5)
C2 B6 B10 B11 -39.9(3)
C1 B6 B10 B11 -98.7(4)
B5 B6 B10 B11 -137.8(4)
C2 B6 B10 B9 61.3(5)
C1 B6 B10 B9 2.6(5)
B11 B6 B10 B9 101.2(5)
B5 B6 B10 B9 -36.6(4)
C1 B5 B10 B6 -40.0(4)
B9 B5 B10 B6 -139.0(4)
B4 B5 B10 B6 -100.9(4)
C1 B5 B10 B12 61.2(5)
B9 B5 B10 B12 -37.8(4)
B4 B5 B10 B12 0.3(5)
B6 B5 B10 B12 101.2(4)
C1 B5 B10 B11 -2.4(6)
B9 B5 B10 B11 -101.3(5)
B4 B5 B10 B11 -63.2(5)
B6 B5 B10 B11 37.7(4)
C1 B5 B10 B9 99.0(4)
B4 B5 B10 B9 38.1(4)
B6 B5 B10 B9 139.0(4)
B5 B9 B10 B6 37.1(4)
B4 B9 B10 B6 -0.8(6)
B12 B9 B10 B6 -101.1(4)
B8 B9 B10 B6 -64.1(5)
B4 B9 B10 B5 -38.0(4)
B12 B9 B10 B5 -138.2(4)
B8 B9 B10 B5 -101.2(4)
B5 B9 B10 B12 138.2(4)
B4 B9 B10 B12 100.2(4)
B8 B9 B10 B12 37.0(4)
B5 B9 B10 B11 100.6(4)
B4 B9 B10 B11 62.7(5)
B12 B9 B10 B11 -37.6(4)
B8 B9 B10 B11 -0.6(5)
C1 C2 B11 B6 38.7(4)
B7 C2 B11 B6 142.7(4)
B3 C2 B11 B6 106.1(4)
S2 C2 B11 B6 -105.7(4)
C1 C2 B11 B12 -64.2(5)
B7 C2 B11 B12 39.8(4)
B6 C2 B11 B12 -102.9(4)
B3 C2 B11 B12 3.3(5)
S2 C2 B11 B12 151.4(4)
C1 C2 B11 B10 -1.9(5)
B7 C2 B11 B10 102.0(4)
B6 C2 B11 B10 -40.6(4)
B3 C2 B11 B10 65.5(5)
S2 C2 B11 B10 -146.4(4)
C1 C2 B11 B7 -104.0(4)
B6 C2 B11 B7 -142.7(4)
B3 C2 B11 B7 -36.6(4)
S2 C2 B11 B7 111.6(4)
C1 B6 B11 C2 -34.8(3)
B10 B6 B11 C2 -133.2(4)
B5 B6 B11 C2 -95.6(4)
C2 B6 B11 B12 96.6(4)
C1 B6 B11 B12 61.8(4)
B10 B6 B11 B12 -36.7(4)
B5 B6 B11 B12 1.0(5)
C2 B6 B11 B10 133.2(4)
C1 B6 B11 B10 98.5(4)
B5 B6 B11 B10 37.6(4)
C2 B6 B11 B7 33.0(4)
C1 B6 B11 B7 -1.7(5)
B10 B6 B11 B7 -100.2(4)
B5 B6 B11 B7 -62.5(5)
B6 B10 B11 C2 40.7(4)
B5 B10 B11 C2 2.6(5)
B12 B10 B11 C2 -98.4(4)
B9 B10 B11 C2 -60.4(5)
B5 B10 B11 B6 -38.1(4)
B12 B10 B11 B6 -139.1(4)
B9 B10 B11 B6 -101.1(4)
B6 B10 B11 B12 139.1(4)
B5 B10 B11 B12 101.0(5)
B9 B10 B11 B12 38.0(4)
B6 B10 B11 B7 101.7(4)
B5 B10 B11 B7 63.6(5)
B12 B10 B11 B7 -37.4(3)
B9 B10 B11 B7 0.6(5)
B3 B7 B11 C2 34.4(4)
B8 B7 B11 C2 96.5(4)
B12 B7 B11 C2 134.3(4)
C2 B7 B11 B6 -33.6(4)
B3 B7 B11 B6 0.8(5)
B8 B7 B11 B6 62.8(5)
B12 B7 B11 B6 100.6(4)
C2 B7 B11 B12 -134.3(4)
B3 B7 B11 B12 -99.9(4)
B8 B7 B11 B12 -37.8(4)
C2 B7 B11 B10 -96.9(4)
B3 B7 B11 B10 -62.5(5)
B8 B7 B11 B10 -0.4(5)
B12 B7 B11 B10 37.4(4)
B6 B10 B12 B11 -36.6(3)
B5 B10 B12 B11 -101.0(4)
B9 B10 B12 B11 -138.1(4)
B6 B10 B12 B7 1.5(5)
B5 B10 B12 B7 -62.9(5)
B11 B10 B12 B7 38.1(4)
B9 B10 B12 B7 -100.0(4)
B6 B10 B12 B9 101.5(4)
B5 B10 B12 B9 37.2(4)
B11 B10 B12 B9 138.1(4)
B6 B10 B12 B8 64.5(5)
B5 B10 B12 B8 0.2(5)
B11 B10 B12 B8 101.1(4)
B9 B10 B12 B8 -37.0(4)
C2 B11 B12 B10 99.1(4)
B6 B11 B12 B10 36.6(3)
B7 B11 B12 B10 138.1(4)
C2 B11 B12 B7 -39.0(3)
B6 B11 B12 B7 -101.6(4)
B10 B11 B12 B7 -138.1(4)
C2 B11 B12 B9 61.9(5)
B6 B11 B12 B9 -0.7(5)
B10 B11 B12 B9 -37.2(4)
B7 B11 B12 B9 100.9(4)
C2 B11 B12 B8 -1.6(5)
B6 B11 B12 B8 -64.1(5)
B10 B11 B12 B8 -100.7(4)
B7 B11 B12 B8 37.5(4)
C2 B7 B12 B10 1.0(5)
B3 B7 B12 B10 63.5(5)
B8 B7 B12 B10 100.2(4)
B11 B7 B12 B10 -37.7(4)
C2 B7 B12 B11 38.6(3)
B3 B7 B12 B11 101.1(4)
B8 B7 B12 B11 137.9(4)
C2 B7 B12 B9 -62.3(5)
B3 B7 B12 B9 0.2(5)
B8 B7 B12 B9 37.0(4)
B11 B7 B12 B9 -100.9(4)
C2 B7 B12 B8 -99.3(4)
B3 B7 B12 B8 -36.8(4)
B11 B7 B12 B8 -137.9(4)
B5 B9 B12 B10 -37.3(4)
B4 B9 B12 B10 -100.9(4)
B8 B9 B12 B10 -138.6(4)
B5 B9 B12 B11 0.1(5)
B10 B9 B12 B11 37.4(4)
B4 B9 B12 B11 -63.6(5)
B8 B9 B12 B11 -101.2(4)
B5 B9 B12 B7 64.6(5)
B10 B9 B12 B7 101.8(4)
B4 B9 B12 B7 0.9(6)
B8 B9 B12 B7 -36.8(4)
B5 B9 B12 B8 101.4(4)
B10 B9 B12 B8 138.6(4)
B4 B9 B12 B8 37.7(4)
B3 B8 B12 B10 -64.1(5)
B7 B8 B12 B10 -101.7(4)
B4 B8 B12 B10 -0.6(5)
B9 B8 B12 B10 36.9(4)
B3 B8 B12 B11 -0.6(6)
B7 B8 B12 B11 -38.2(4)
B4 B8 B12 B11 62.9(5)
B9 B8 B12 B11 100.4(4)
B3 B8 B12 B7 37.6(4)
B4 B8 B12 B7 101.1(4)
B9 B8 B12 B7 138.6(4)
B3 B8 B12 B9 -101.0(5)
B7 B8 B12 B9 -138.6(4)
B4 B8 B12 B9 -37.5(4)
S3 P C3 C4 -178.4(3)
S1 P C3 C4 54.5(4)
S2 P C3 C4 -49.2(4)
S3 P C3 C6 -58.6(4)
S1 P C3 C6 174.4(4)
S2 P C3 C6 70.6(4)
S3 P C3 C5 60.1(4)
S1 P C3 C5 -67.0(4)
S2 P C3 C5 -170.7(3)
